data_1551870
loop_
_publ_author_name
'Muthukumar, P.'
'Moon, Dohyun'
'Anthony, Philip Philip'

_publ_section_title
;
 Copper Coordination Polymer Electrocatalyst for Strong Hydrogen Evolution
 Reaction Activity in Neutral Medium: Influence of Coordination
 Environment and Network Structure
;
_journal_name_full 'Catalysis Science &amp; Technology'
_journal_paper_doi 10.1039/C9CY00759H
_journal_year 2019
_chemical_formula_moiety 'C68 H44 Cu6 N12 O16'
_chemical_formula_sum 'C68 H44 Cu6 N12 O16'
_chemical_formula_weight 1666.39
_space_group_crystal_system monoclinic
_space_group_IT_number 15
_space_group_name_Hall '-C 2yc'
_space_group_name_H-M_alt 'C 1 2/c 1'
_symmetry_space_group_name_Hall '-C 2yc'
_symmetry_space_group_name_H-M 'C 1 2/c 1'
_atom_sites_solution_hydrogens geom
_audit_creation_method SHELXL-2017/1
_audit_update_record
;
2019-01-08 deposited with the CCDC.    2019-06-24 downloaded from the CCDC.
;
_cell_angle_alpha 90
_cell_angle_beta 95.84(3)
_cell_angle_gamma 90
_cell_formula_units_Z 4
_cell_length_a 41.526(8)
_cell_length_b 10.852(2)
_cell_length_c 13.786(3)
_cell_measurement_reflns_used 72668
_cell_measurement_temperature 173(2)
_cell_measurement_theta_max 33.548
_cell_measurement_theta_min 0.361
_cell_volume 6180(2)
_computing_cell_refinement '<i>HKL3000sm</i>(Otwinowski & Minor, 1997)'
_computing_data_collection '<i>PAL BL2D-SMDC Program</i>(Shin et. al, 2016)'
_computing_data_reduction '<i>HKL3000sm</i>(Otwinowski & Minor, 1997)'
_computing_molecular_graphics '<i>DIAMOND 4</i>(Putz & Brandenburg, 2014)'
_computing_publication_material '<i>enCifer 1.6</i>'
_computing_structure_refinement '<i>SHELXL-2017</i> (Sheldrick, 2015)'
_computing_structure_solution '<i>SHELXT-2014</i> (Sheldrick, 2015)'
_diffrn_ambient_temperature 173(2)
_diffrn_measured_fraction_theta_full 0.997
_diffrn_measured_fraction_theta_max 0.994
_diffrn_measurement_device_type 'ADSC Q210 CCD area detector'
_diffrn_measurement_method 'omega scan'
_diffrn_radiation_type synchrotron
_diffrn_radiation_wavelength 0.630
_diffrn_reflns_av_R_equivalents 0.0548
_diffrn_reflns_av_unetI/netI 0.0487
_diffrn_reflns_Laue_measured_fraction_full 0.997
_diffrn_reflns_Laue_measured_fraction_max 0.994
_diffrn_reflns_limit_h_max 58
_diffrn_reflns_limit_h_min -58
_diffrn_reflns_limit_k_max 15
_diffrn_reflns_limit_k_min -15
_diffrn_reflns_limit_l_max 19
_diffrn_reflns_limit_l_min -19
_diffrn_reflns_number 31116
_diffrn_reflns_point_group_measured_fraction_full 0.997
_diffrn_reflns_point_group_measured_fraction_max 0.994
_diffrn_reflns_theta_full 22.210
_diffrn_reflns_theta_max 26.498
_diffrn_reflns_theta_min 2.118
_diffrn_source 'PLSII 2D bending magnet'
_exptl_absorpt_coefficient_mu 1.522
_exptl_absorpt_correction_T_max 1.000
_exptl_absorpt_correction_T_min 0.956
_exptl_absorpt_correction_type empirical
_exptl_absorpt_process_details '<i>HKL3000sm Scalepack(Otwinowski & Minor, 1997)</i>'
_exptl_crystal_colour yellow
_exptl_crystal_density_diffrn 1.791
_exptl_crystal_description needle
_exptl_crystal_F_000 3352
_exptl_crystal_size_max 0.110
_exptl_crystal_size_mid 0.012
_exptl_crystal_size_min 0.011
_refine_diff_density_max 1.991
_refine_diff_density_min -1.949
_refine_diff_density_rms 0.114
_refine_ls_extinction_coef 0.00199(17)
_refine_ls_extinction_expression Fc^*^=kFc[1+0.001xFc^2^\l^3^/sin(2\q)]^-1/4^
_refine_ls_extinction_method 'SHELXL-2017/1 (Sheldrick 2017)'
_refine_ls_goodness_of_fit_ref 1.070
_refine_ls_hydrogen_treatment constr
_refine_ls_matrix_type full
_refine_ls_number_parameters 470
_refine_ls_number_reflns 9158
_refine_ls_number_restraints 12
_refine_ls_restrained_S_all 2.999
_refine_ls_R_factor_all 0.0636
_refine_ls_R_factor_gt 0.0448
_refine_ls_shift/su_max 0.002
_refine_ls_shift/su_mean 0.000
_refine_ls_structure_factor_coef Fsqd
_refine_ls_weighting_details 'w=1/[\s^2^(Fo^2^)+(0.0762P)^2^] where P=(Fo^2^+2Fc^2^)/3'
_refine_ls_weighting_scheme calc
_refine_ls_wR_factor_gt 0.1204
_refine_ls_wR_factor_ref 0.1289
_reflns_Friedel_coverage 0.000
_reflns_number_gt 6860
_reflns_number_total 9158
_reflns_threshold_expression 'I > 2\s(I)'
_cod_data_source_file c9cy00759h2.cif
_cod_data_source_block SPA222
_cod_database_code 1551870
_shelx_shelxl_version_number 2017/1
_shelx_space_group_comment
;
The symmetry employed for this shelxl refinement is uniquely defined
by the following loop, which should always be used as a source of
symmetry information in preference to the above space-group names.
They are only intended as comments.
;
_shelx_estimated_absorpt_t_min 0.850
_shelx_estimated_absorpt_t_max 0.983

loop_
_space_group_symop_operation_xyz
'x, y, z'
'-x, y, -z+1/2'
'x+1/2, y+1/2, z'
'-x+1/2, y+1/2, -z+1/2'
'-x, -y, -z'
'x, -y, z-1/2'
'-x+1/2, -y+1/2, -z'
'x+1/2, -y+1/2, z-1/2'

loop_
_atom_site_label
_atom_site_type_symbol
_atom_site_fract_x
_atom_site_fract_y
_atom_site_fract_z
_atom_site_U_iso_or_equiv
_atom_site_adp_type
_atom_site_occupancy
_atom_site_site_symmetry_order
_atom_site_calc_flag
_atom_site_refinement_flags_posn
_atom_site_refinement_flags_adp
_atom_site_refinement_flags_occupancy
_atom_site_disorder_assembly
_atom_site_disorder_group
Cu1A Cu 0.37353(2) 0.79560(3) 0.64219(2) 0.01722(9) Uani 1 1 d . . . . .
O1A O 0.39743(5) 0.91601(16) 0.55323(14) 0.0236(4) Uani 1 1 d . . . . .
O2A O 0.41172(5) 1.11600(19) 0.54749(17) 0.0358(5) Uani 1 1 d . . . . .
O3A O 0.34885(5) 0.73780(17) 0.76092(15) 0.0278(4) Uani 1 1 d . . . . .
O4A O 0.33040(5) 0.81145(18) 0.89644(16) 0.0296(4) Uani 1 1 d . . . . .
O5A O 0.41875(5) 0.71232(17) 0.71170(17) 0.0316(5) Uani 1 1 d . . . . .
O6A O 0.44507(5) 0.53294(19) 0.71584(17) 0.0365(5) Uani 1 1 d . . . . .
O7A O 0.32626(4) 0.79257(14) 0.53764(14) 0.0206(4) Uani 1 1 d . . . . .
O8A O 0.30553(5) 0.68446(17) 0.40746(15) 0.0274(4) Uani 1 1 d . . . . .
N1A N 0.37132(5) 0.94668(18) 0.71352(15) 0.0150(4) Uani 1 1 d . . . . .
N2A N 0.37518(5) 0.63745(17) 0.57251(16) 0.0169(4) Uani 1 1 d . . . . .
C1A C 0.39915(6) 1.0267(2) 0.58390(19) 0.0201(5) Uani 1 1 d . . . . .
C2A C 0.38419(5) 1.0471(2) 0.67828(18) 0.0163(4) Uani 1 1 d . . . . .
C3A C 0.38304(7) 1.1584(2) 0.7272(2) 0.0279(6) Uani 1 1 d . . . . .
H3A H 0.391871 1.231068 0.702080 0.033 Uiso 1 1 calc R U . . .
C4A C 0.36859(8) 1.1611(3) 0.8144(2) 0.0344(7) Uani 1 1 d . . . . .
H4A H 0.367919 1.235857 0.849986 0.041 Uiso 1 1 calc R U . . .
C5A C 0.35524(7) 1.0547(3) 0.8490(2) 0.0268(6) Uani 1 1 d . . . . .
H5A H 0.345023 1.055625 0.907587 0.032 Uiso 1 1 calc R U . . .
C6A C 0.35715(5) 0.9473(2) 0.79614(18) 0.0177(4) Uani 1 1 d . . . . .
C7A C 0.34405(6) 0.8219(2) 0.8220(2) 0.0211(5) Uani 1 1 d . . . . .
C8A C 0.42288(6) 0.6048(2) 0.6835(2) 0.0228(5) Uani 1 1 d . . . . .
C9A C 0.39903(6) 0.5581(2) 0.6016(2) 0.0222(5) Uani 1 1 d . . . . .
C10A C 0.40059(7) 0.4433(2) 0.5572(3) 0.0358(7) Uani 1 1 d . . . . .
H10A H 0.417250 0.386606 0.578624 0.043 Uiso 1 1 calc R U . . .
C11A C 0.37749(8) 0.4129(3) 0.4813(3) 0.0480(10) Uani 1 1 d . . . . .
H11A H 0.378320 0.335430 0.449587 0.058 Uiso 1 1 calc R U . . .
C12A C 0.35318(7) 0.4963(3) 0.4520(3) 0.0390(8) Uani 1 1 d . . . . .
H12A H 0.337351 0.477167 0.399451 0.047 Uiso 1 1 calc R U . . .
C13A C 0.35225(6) 0.6079(2) 0.5001(2) 0.0197(5) Uani 1 1 d . . . . .
C14A C 0.32553(6) 0.7032(2) 0.47859(19) 0.0174(4) Uani 1 1 d . . . . .
Cu2B Cu 0.47872(2) 0.57548(3) 0.84674(3) 0.02721(10) Uani 1 1 d . . . . .
N1B N 0.48309(5) 0.74943(18) 0.86852(15) 0.0200(4) Uani 1 1 d . . . . .
N2B N 0.48231(6) 1.40233(19) 0.87746(18) 0.0238(5) Uani 1 1 d . . . . .
C1B C 0.51074(6) 0.8127(2) 0.8649(2) 0.0220(5) Uani 1 1 d . . . . .
H1B H 0.530070 0.768493 0.857242 0.026 Uiso 1 1 calc R U . . .
C2B C 0.51211(6) 0.9393(2) 0.87200(19) 0.0197(5) Uani 1 1 d . . . . .
H2B H 0.532136 0.980591 0.868608 0.024 Uiso 1 1 calc R U . . .
C3B C 0.48431(6) 1.00712(19) 0.88410(17) 0.0146(4) Uani 1 1 d . . . . .
C4B C 0.45610(6) 0.9405(2) 0.89147(18) 0.0177(4) Uani 1 1 d . . . . .
H4B H 0.436578 0.982207 0.901258 0.021 Uiso 1 1 calc R U . . .
C5B C 0.45651(6) 0.8133(2) 0.88454(19) 0.0213(5) Uani 1 1 d . . . . .
H5B H 0.437090 0.769337 0.891435 0.026 Uiso 1 1 calc R U . . .
C6B C 0.45593(7) 1.3363(2) 0.8923(3) 0.0375(8) Uani 1 1 d . . . . .
H6B H 0.436290 1.378968 0.898848 0.045 Uiso 1 1 calc R U . . .
C7B C 0.45601(7) 1.2093(2) 0.8986(3) 0.0341(7) Uani 1 1 d . . . . .
H7B H 0.436825 1.166867 0.910773 0.041 Uiso 1 1 calc R U . . .
C8B C 0.48407(6) 1.1435(2) 0.88719(17) 0.0150(4) Uani 1 1 d . . . . .
C9B C 0.51168(6) 1.2127(2) 0.8764(2) 0.0214(5) Uani 1 1 d . . . . .
H9B H 0.531854 1.172876 0.872210 0.026 Uiso 1 1 calc R U . . .
C10B C 0.50961(7) 1.3402(2) 0.8718(2) 0.0251(5) Uani 1 1 d . . . . .
H10B H 0.528767 1.385479 0.864285 0.030 Uiso 1 1 calc R U . . .
Cu3C Cu 0.27401(2) 0.79825(3) 0.61985(3) 0.02339(11) Uani 0.8 1 d . U P A 1
Cu4C Cu 0.25943(4) 0.79867(14) 0.61811(12) 0.0179(3) Uani 0.2 1 d . U P A 2
N1C N 0.26980(6) 0.62514(18) 0.63328(17) 0.0258(5) Uani 1 1 d . . . . .
N2C N 0.27054(6) -0.02737(18) 0.62047(16) 0.0233(5) Uani 1 1 d . . . . .
C1C C 0.29681(7) 0.5599(2) 0.6564(2) 0.0280(6) Uani 1 1 d . . . . .
H1C H 0.316491 0.603088 0.673248 0.034 Uiso 1 1 calc R U . . .
C2C C 0.29739(6) 0.4327(2) 0.6569(2) 0.0245(5) Uani 1 1 d . . . . .
H2C H 0.317228 0.390237 0.672932 0.029 Uiso 1 1 calc R U . . .
C3C C 0.26885(5) 0.36674(19) 0.63397(17) 0.0146(4) Uani 1 1 d . . . . .
C4C C 0.24034(6) 0.4343(2) 0.61482(18) 0.0185(5) Uani 1 1 d . . . . .
H4C H 0.220132 0.393353 0.601906 0.022 Uiso 1 1 calc R U . . .
C5C C 0.24185(7) 0.5625(2) 0.61486(19) 0.0234(5) Uani 1 1 d . . . . .
H5C H 0.222322 0.607777 0.601306 0.028 Uiso 1 1 calc R U . . .
C6C C 0.29684(7) 0.0400(2) 0.6080(2) 0.0250(5) Uani 1 1 d . . . . .
H6C H 0.316169 -0.001738 0.596139 0.030 Uiso 1 1 calc R U . . .
C7C C 0.29721(6) 0.1669(2) 0.6115(2) 0.0219(5) Uani 1 1 d . . . . .
H7C H 0.316494 0.210825 0.602724 0.026 Uiso 1 1 calc R U . . .
C8C C 0.26906(5) 0.23062(19) 0.62809(17) 0.0147(4) Uani 1 1 d . . . . .
C9C C 0.24121(6) 0.1612(2) 0.63683(18) 0.0183(5) Uani 1 1 d . . . . .
H9C H 0.221240 0.200764 0.644801 0.022 Uiso 1 1 calc R U . . .
C10C C 0.24310(7) 0.0336(2) 0.63372(19) 0.0241(5) Uani 1 1 d . . . . .
H10C H 0.224131 -0.012867 0.641297 0.029 Uiso 1 1 calc R U . . .

loop_
_atom_site_aniso_label
_atom_site_aniso_U_11
_atom_site_aniso_U_22
_atom_site_aniso_U_33
_atom_site_aniso_U_23
_atom_site_aniso_U_13
_atom_site_aniso_U_12
Cu1A 0.01706(15) 0.01042(14) 0.02396(16) -0.00128(11) 0.00103(11) 0.00067(10)
O1A 0.0270(9) 0.0181(8) 0.0265(10) -0.0064(7) 0.0066(7) -0.0014(7)
O2A 0.0405(12) 0.0258(10) 0.0454(13) 0.0000(9) 0.0250(10) -0.0099(9)
O3A 0.0357(11) 0.0188(9) 0.0291(10) 0.0017(8) 0.0046(8) -0.0043(8)
O4A 0.0265(10) 0.0329(11) 0.0313(11) 0.0111(9) 0.0114(8) 0.0029(8)
O5A 0.0309(10) 0.0190(9) 0.0422(12) -0.0106(9) -0.0101(9) 0.0101(7)
O6A 0.0360(12) 0.0217(10) 0.0476(13) -0.0099(9) -0.0162(10) 0.0155(8)
O7A 0.0226(9) 0.0106(8) 0.0282(10) -0.0023(7) -0.0001(7) 0.0019(6)
O8A 0.0283(10) 0.0178(8) 0.0335(11) -0.0020(8) -0.0100(8) -0.0026(7)
N1A 0.0133(8) 0.0136(9) 0.0182(9) -0.0007(7) 0.0016(7) 0.0011(7)
N2A 0.0151(9) 0.0096(8) 0.0258(11) -0.0010(8) 0.0006(8) -0.0001(7)
C1A 0.0169(11) 0.0203(11) 0.0238(12) -0.0025(10) 0.0057(9) -0.0010(8)
C2A 0.0153(10) 0.0118(10) 0.0219(11) -0.0027(9) 0.0028(8) -0.0015(8)
C3A 0.0290(13) 0.0182(12) 0.0384(16) -0.0086(11) 0.0126(12) -0.0064(10)
C4A 0.0386(16) 0.0252(14) 0.0419(17) -0.0188(13) 0.0156(13) -0.0077(12)
C5A 0.0287(13) 0.0295(14) 0.0233(13) -0.0095(11) 0.0084(10) -0.0013(11)
C6A 0.0129(10) 0.0211(11) 0.0189(11) 0.0003(9) 0.0004(8) 0.0003(8)
C7A 0.0175(11) 0.0200(11) 0.0253(13) 0.0065(10) -0.0006(9) 0.0001(9)
C8A 0.0207(12) 0.0147(11) 0.0320(14) -0.0030(10) -0.0028(10) 0.0029(8)
C9A 0.0182(11) 0.0126(10) 0.0350(14) -0.0034(10) -0.0008(10) 0.0024(8)
C10A 0.0255(14) 0.0148(12) 0.064(2) -0.0117(13) -0.0077(14) 0.0049(10)
C11A 0.0318(16) 0.0216(14) 0.086(3) -0.0306(17) -0.0165(17) 0.0091(11)
C12A 0.0256(14) 0.0248(14) 0.063(2) -0.0250(15) -0.0143(14) 0.0049(11)
C13A 0.0150(10) 0.0100(10) 0.0333(14) -0.0062(9) -0.0007(9) -0.0003(7)
C14A 0.0160(10) 0.0100(9) 0.0261(12) 0.0005(9) 0.0020(9) -0.0026(8)
Cu2B 0.0393(2) 0.00510(14) 0.0367(2) -0.00075(12) 0.00108(15) 0.00073(11)
N1B 0.0331(12) 0.0076(8) 0.0187(10) -0.0021(8) -0.0003(8) -0.0004(8)
N2B 0.0290(11) 0.0086(9) 0.0317(12) 0.0019(8) -0.0064(9) -0.0013(7)
C1B 0.0269(12) 0.0132(10) 0.0251(12) -0.0030(9) -0.0011(10) 0.0054(9)
C2B 0.0198(11) 0.0125(10) 0.0260(12) -0.0025(9) -0.0009(9) -0.0004(8)
C3B 0.0209(11) 0.0073(9) 0.0154(10) 0.0007(8) 0.0006(8) -0.0012(7)
C4B 0.0214(11) 0.0093(9) 0.0230(12) -0.0009(8) 0.0059(9) -0.0012(8)
C5B 0.0290(13) 0.0099(10) 0.0255(13) 0.0003(9) 0.0050(10) -0.0042(8)
C6B 0.0285(15) 0.0104(11) 0.074(2) 0.0043(13) 0.0088(15) 0.0049(10)
C7B 0.0225(13) 0.0114(11) 0.069(2) 0.0011(13) 0.0072(13) 0.0010(9)
C8B 0.0195(10) 0.0066(9) 0.0179(11) 0.0018(8) -0.0027(8) -0.0006(7)
C9B 0.0182(11) 0.0130(10) 0.0327(14) 0.0054(10) 0.0008(10) -0.0005(8)
C10B 0.0266(13) 0.0101(10) 0.0372(15) 0.0068(10) -0.0046(11) -0.0051(9)
Cu3C 0.04054(14) 0.00514(12) 0.02430(13) 0.00016(8) 0.00233(9) -0.00017(9)
Cu4C 0.0181(3) 0.0176(3) 0.0181(3) 0.00003(10) 0.00178(11) 0.00002(10)
N1C 0.0494(15) 0.0058(9) 0.0240(11) -0.0005(8) 0.0132(10) -0.0025(8)
N2C 0.0433(13) 0.0056(8) 0.0203(10) 0.0018(8) 0.0004(9) 0.0008(8)
C1C 0.0364(15) 0.0105(10) 0.0394(16) -0.0043(10) 0.0153(12) -0.0096(10)
C2C 0.0209(11) 0.0098(10) 0.0441(16) -0.0064(10) 0.0092(11) -0.0044(8)
C3C 0.0196(11) 0.0039(8) 0.0208(11) -0.0007(8) 0.0049(8) -0.0013(7)
C4C 0.0241(12) 0.0095(10) 0.0220(12) 0.0009(9) 0.0022(9) 0.0030(8)
C5C 0.0385(15) 0.0106(10) 0.0214(12) 0.0029(9) 0.0050(10) 0.0100(9)
C6C 0.0281(13) 0.0119(10) 0.0331(14) -0.0047(10) -0.0062(11) 0.0088(9)
C7C 0.0174(11) 0.0099(10) 0.0375(15) -0.0055(10) -0.0010(10) 0.0021(8)
C8C 0.0193(11) 0.0031(8) 0.0214(11) -0.0009(8) 0.0009(9) 0.0002(7)
C9C 0.0215(11) 0.0099(10) 0.0243(12) 0.0004(9) 0.0063(9) -0.0036(8)
C10C 0.0387(15) 0.0108(10) 0.0240(13) -0.0007(9) 0.0089(11) -0.0112(9)

loop_
_atom_type_symbol
_atom_type_description
_atom_type_scat_dispersion_real
_atom_type_scat_dispersion_imag
_atom_type_scat_source
C C 0.0021 0.0012 'International Tables Vol C Tables 4.2.6.8 and 6.1.1.4'
H H 0.0000 0.0000 'International Tables Vol C Tables 4.2.6.8 and 6.1.1.4'
N N 0.0044 0.0025 'International Tables Vol C Tables 4.2.6.8 and 6.1.1.4'
O O 0.0080 0.0047 'International Tables Vol C Tables 4.2.6.8 and 6.1.1.4'
Cu Cu 0.3383 1.0252 'International Tables Vol C Tables 4.2.6.8 and 6.1.1.4'

loop_
_geom_angle_atom_site_label_1
_geom_angle_atom_site_label_2
_geom_angle_atom_site_label_3
_geom_angle
_geom_angle_site_symmetry_1
_geom_angle_site_symmetry_3
N1A Cu1A N2A 178.07(9) . .
N1A Cu1A O1A 79.54(8) . .
N2A Cu1A O1A 102.38(8) . .
N1A Cu1A O3A 78.72(8) . .
N2A Cu1A O3A 99.36(8) . .
O1A Cu1A O3A 158.26(7) . .
N1A Cu1A O5A 102.11(8) . .
N2A Cu1A O5A 77.61(8) . .
O1A Cu1A O5A 94.37(8) . .
O3A Cu1A O5A 90.03(9) . .
N1A Cu1A O7A 104.45(7) . .
N2A Cu1A O7A 75.73(7) . .
O1A Cu1A O7A 93.79(7) . .
O3A Cu1A O7A 91.75(8) . .
O5A Cu1A O7A 153.21(6) . .
C1A O1A Cu1A 113.91(16) . .
C7A O3A Cu1A 114.88(16) . .
C8A O5A Cu1A 112.61(17) . .
C8A O6A Cu2B 122.67(18) . .
C14A O7A Cu1A 112.02(15) . .
C2A N1A C6A 122.5(2) . .
C2A N1A Cu1A 118.17(16) . .
C6A N1A Cu1A 119.36(17) . .
C9A N2A C13A 120.9(2) . .
C9A N2A Cu1A 118.32(17) . .
C13A N2A Cu1A 120.75(15) . .
O2A C1A O1A 128.2(2) . .
O2A C1A C2A 117.6(2) . .
O1A C1A C2A 114.2(2) . .
N1A C2A C3A 120.1(2) . .
N1A C2A C1A 114.2(2) . .
C3A C2A C1A 125.7(2) . .
C2A C3A C4A 118.4(3) . .
C2A C3A H3A 120.8 . .
C4A C3A H3A 120.8 . .
C5A C4A C3A 120.0(3) . .
C5A C4A H4A 120.0 . .
C3A C4A H4A 120.0 . .
C6A C5A C4A 118.4(3) . .
C6A C5A H5A 120.8 . .
C4A C5A H5A 120.8 . .
N1A C6A C5A 120.6(2) . .
N1A C6A C7A 113.2(2) . .
C5A C6A C7A 126.2(2) . .
O4A C7A O3A 127.2(2) . .
O4A C7A C6A 119.0(2) . .
O3A C7A C6A 113.8(2) . .
O5A C8A O6A 126.2(3) . .
O5A C8A C9A 116.5(2) . .
O6A C8A C9A 117.3(2) . .
N2A C9A C10A 120.6(2) . .
N2A C9A C8A 114.5(2) . .
C10A C9A C8A 124.9(2) . .
C11A C10A C9A 119.0(3) . .
C11A C10A H10A 120.5 . .
C9A C10A H10A 120.5 . .
C10A C11A C12A 119.5(3) . .
C10A C11A H11A 120.2 . .
C12A C11A H11A 120.2 . .
C13A C12A C11A 119.1(3) . .
C13A C12A H12A 120.4 . .
C11A C12A H12A 120.4 . .
N2A C13A C12A 120.8(2) . .
N2A C13A C14A 115.4(2) . .
C12A C13A C14A 123.8(2) . .
O8A C14A O7A 127.4(2) . .
O8A C14A C13A 117.4(2) . .
O7A C14A C13A 115.2(2) . .
N1B Cu2B N2B 157.08(10) . 1_545
N1B Cu2B O6A 111.99(8) . .
N2B Cu2B O6A 90.23(9) 1_545 .
C5B N1B C1B 117.6(2) . .
C5B N1B Cu2B 117.95(17) . .
C1B N1B Cu2B 124.40(18) . .
C10B N2B C6B 116.9(2) . .
C10B N2B Cu2B 121.96(18) . 1_565
C6B N2B Cu2B 120.51(18) . 1_565
N1B C1B C2B 122.4(2) . .
N1B C1B H1B 118.8 . .
C2B C1B H1B 118.8 . .
C1B C2B C3B 120.4(2) . .
C1B C2B H2B 119.8 . .
C3B C2B H2B 119.8 . .
C4B C3B C2B 116.7(2) . .
C4B C3B C8B 120.7(2) . .
C2B C3B C8B 122.6(2) . .
C5B C4B C3B 119.9(2) . .
C5B C4B H4B 120.1 . .
C3B C4B H4B 120.1 . .
N1B C5B C4B 122.9(2) . .
N1B C5B H5B 118.6 . .
C4B C5B H5B 118.6 . .
N2B C6B C7B 123.1(3) . .
N2B C6B H6B 118.5 . .
C7B C6B H6B 118.5 . .
C6B C7B C8B 120.2(3) . .
C6B C7B H7B 119.9 . .
C8B C7B H7B 119.9 . .
C7B C8B C9B 116.4(2) . .
C7B C8B C3B 121.7(2) . .
C9B C8B C3B 121.9(2) . .
C10B C9B C8B 119.7(2) . .
C10B C9B H9B 120.2 . .
C8B C9B H9B 120.2 . .
N2B C10B C9B 123.6(2) . .
N2B C10B H10B 118.2 . .
C9B C10B H10B 118.2 . .
N1C Cu3C N2C 168.20(11) . 1_565
N1C Cu4C N2C 153.19(15) . 1_565
C1C N1C C5C 117.7(2) . .
C1C N1C Cu3C 117.63(19) . .
C5C N1C Cu3C 124.56(19) . .
C1C N1C Cu4C 135.4(2) . .
C5C N1C Cu4C 106.98(19) . .
C6C N2C C10C 117.5(2) . .
C6C N2C Cu3C 118.69(18) . 1_545
C10C N2C Cu3C 123.82(18) . 1_545
C6C N2C Cu4C 136.3(2) . 1_545
C10C N2C Cu4C 106.09(18) . 1_545
Cu3C N2C Cu4C 18.04(5) 1_545 1_545
N1C C1C C2C 123.0(3) . .
N1C C1C H1C 118.5 . .
C2C C1C H1C 118.5 . .
C1C C2C C3C 119.9(3) . .
C1C C2C H2C 120.0 . .
C3C C2C H2C 120.0 . .
C2C C3C C4C 117.3(2) . .
C2C C3C C8C 121.1(2) . .
C4C C3C C8C 121.6(2) . .
C5C C4C C3C 119.2(2) . .
C5C C4C H4C 120.4 . .
C3C C4C H4C 120.4 . .
N1C C5C C4C 122.8(2) . .
N1C C5C H5C 118.6 . .
C4C C5C H5C 118.6 . .
N2C C6C C7C 123.2(2) . .
N2C C6C H6C 118.4 . .
C7C C6C H6C 118.4 . .
C6C C7C C8C 119.6(2) . .
C6C C7C H7C 120.2 . .
C8C C7C H7C 120.2 . .
C9C C8C C7C 117.5(2) . .
C9C C8C C3C 121.6(2) . .
C7C C8C C3C 120.8(2) . .
C10C C9C C8C 119.1(2) . .
C10C C9C H9C 120.5 . .
C8C C9C H9C 120.5 . .
N2C C10C C9C 123.1(2) . .
N2C C10C H10C 118.5 . .
C9C C10C H10C 118.5 . .

loop_
_geom_bond_atom_site_label_1
_geom_bond_atom_site_label_2
_geom_bond_distance
_geom_bond_site_symmetry_2
Cu1A N1A 1.919(2) .
Cu1A N2A 1.971(2) .
Cu1A O1A 2.1081(19) .
Cu1A O3A 2.113(2) .
Cu1A O5A 2.213(2) .
Cu1A O7A 2.315(2) .
O1A C1A 1.273(3) .
O2A C1A 1.232(3) .
O3A C7A 1.271(3) .
O4A C7A 1.228(3) .
O5A C8A 1.247(3) .
O6A C8A 1.254(3) .
O6A Cu2B 2.216(2) .
O7A C14A 1.265(3) .
O8A C14A 1.236(3) .
N1A C2A 1.328(3) .
N1A C6A 1.334(3) .
N2A C9A 1.343(3) .
N2A C13A 1.346(3) .
C1A C2A 1.514(3) .
C2A C3A 1.386(3) .
C3A C4A 1.397(4) .
C3A H3A 0.9500 .
C4A C5A 1.386(4) .
C4A H4A 0.9500 .
C5A C6A 1.381(4) .
C5A H5A 0.9500 .
C6A C7A 1.521(3) .
C8A C9A 1.512(4) .
C9A C10A 1.392(4) .
C10A C11A 1.385(4) .
C10A H10A 0.9500 .
C11A C12A 1.386(4) .
C11A H11A 0.9500 .
C12A C13A 1.383(3) .
C12A H12A 0.9500 .
C13A C14A 1.523(3) .
Cu2B N1B 1.917(2) .
Cu2B N2B 1.929(2) 1_545
N1B C5B 1.341(3) .
N1B C1B 1.343(3) .
N2B C10B 1.328(3) .
N2B C6B 1.342(4) .
C1B C2B 1.378(3) .
C1B H1B 0.9500 .
C2B C3B 1.393(3) .
C2B H2B 0.9500 .
C3B C4B 1.389(3) .
C3B C8B 1.481(3) .
C4B C5B 1.384(3) .
C4B H4B 0.9500 .
C5B H5B 0.9500 .
C6B C7B 1.381(3) .
C6B H6B 0.9500 .
C7B C8B 1.389(3) .
C7B H7B 0.9500 .
C8B C9B 1.391(3) .
C9B C10B 1.386(3) .
C9B H9B 0.9500 .
C10B H10B 0.9500 .
Cu3C N1C 1.898(2) .
Cu3C N2C 1.898(2) 1_565
Cu4C N1C 1.938(3) .
Cu4C N2C 1.943(3) 1_565
N1C C1C 1.337(4) .
N1C C5C 1.347(4) .
N2C C6C 1.340(4) .
N2C C10C 1.346(4) .
C1C C2C 1.381(3) .
C1C H1C 0.9500 .
C2C C3C 1.393(3) .
C2C H2C 0.9500 .
C3C C4C 1.395(3) .
C3C C8C 1.479(3) .
C4C C5C 1.393(3) .
C4C H4C 0.9500 .
C5C H5C 0.9500 .
C6C C7C 1.378(3) .
C6C H6C 0.9500 .
C7C C8C 1.397(3) .
C7C H7C 0.9500 .
C8C C9C 1.396(3) .
C9C C10C 1.388(3) .
C9C H9C 0.9500 .
C10C H10C 0.9500 .

loop_
_geom_torsion_atom_site_label_1
_geom_torsion_atom_site_label_2
_geom_torsion_atom_site_label_3
_geom_torsion_atom_site_label_4
_geom_torsion
_geom_torsion_site_symmetry_1
Cu1A O1A C1A O2A 179.6(2) .
Cu1A O1A C1A C2A 1.0(3) .
C6A N1A C2A C3A -0.4(4) .
Cu1A N1A C2A C3A 179.8(2) .
C6A N1A C2A C1A 179.9(2) .
Cu1A N1A C2A C1A 0.1(3) .
O2A C1A C2A N1A -179.5(2) .
O1A C1A C2A N1A -0.7(3) .
O2A C1A C2A C3A 0.8(4) .
O1A C1A C2A C3A 179.6(3) .
N1A C2A C3A C4A 1.0(4) .
C1A C2A C3A C4A -179.3(3) .
C2A C3A C4A C5A -1.3(5) .
C3A C4A C5A C6A 1.1(5) .
C2A N1A C6A C5A 0.1(4) .
Cu1A N1A C6A C5A 179.95(19) .
C2A N1A C6A C7A 179.8(2) .
Cu1A N1A C6A C7A -0.4(3) .
C4A C5A C6A N1A -0.5(4) .
C4A C5A C6A C7A 180.0(3) .
Cu1A O3A C7A O4A -179.9(2) .
Cu1A O3A C7A C6A 0.2(3) .
N1A C6A C7A O4A -179.8(2) .
C5A C6A C7A O4A -0.2(4) .
N1A C6A C7A O3A 0.1(3) .
C5A C6A C7A O3A 179.8(3) .
Cu1A O5A C8A O6A -174.4(3) .
Cu1A O5A C8A C9A 6.4(3) .
Cu2B O6A C8A O5A 8.4(4) .
Cu2B O6A C8A C9A -172.44(18) .
C13A N2A C9A C10A 0.1(4) .
Cu1A N2A C9A C10A 177.6(2) .
C13A N2A C9A C8A 179.9(2) .
Cu1A N2A C9A C8A -2.6(3) .
O5A C8A C9A N2A -3.1(4) .
O6A C8A C9A N2A 177.7(3) .
O5A C8A C9A C10A 176.7(3) .
O6A C8A C9A C10A -2.6(4) .
N2A C9A C10A C11A 1.1(5) .
C8A C9A C10A C11A -178.6(3) .
C9A C10A C11A C12A -0.8(6) .
C10A C11A C12A C13A -0.8(6) .
C9A N2A C13A C12A -1.8(4) .
Cu1A N2A C13A C12A -179.2(2) .
C9A N2A C13A C14A 176.5(2) .
Cu1A N2A C13A C14A -0.9(3) .
C11A C12A C13A N2A 2.2(5) .
C11A C12A C13A C14A -176.0(3) .
Cu1A O7A C14A O8A -171.2(2) .
Cu1A O7A C14A C13A 10.0(2) .
N2A C13A C14A O8A 174.1(2) .
C12A C13A C14A O8A -7.6(4) .
N2A C13A C14A O7A -6.9(3) .
C12A C13A C14A O7A 171.3(3) .
C5B N1B C1B C2B -3.4(4) .
Cu2B N1B C1B C2B 173.8(2) .
N1B C1B C2B C3B 0.5(4) .
C1B C2B C3B C4B 1.9(4) .
C1B C2B C3B C8B -176.9(2) .
C2B C3B C4B C5B -1.4(4) .
C8B C3B C4B C5B 177.4(2) .
C1B N1B C5B C4B 4.0(4) .
Cu2B N1B C5B C4B -173.4(2) .
C3B C4B C5B N1B -1.6(4) .
C10B N2B C6B C7B -2.1(5) .
Cu2B N2B C6B C7B 169.0(3) 1_565
N2B C6B C7B C8B -1.5(6) .
C6B C7B C8B C9B 4.4(5) .
C6B C7B C8B C3B -174.1(3) .
C4B C3B C8B C7B 0.8(4) .
C2B C3B C8B C7B 179.5(3) .
C4B C3B C8B C9B -177.6(2) .
C2B C3B C8B C9B 1.1(4) .
C7B C8B C9B C10B -3.7(4) .
C3B C8B C9B C10B 174.7(2) .
C6B N2B C10B C9B 2.8(5) .
Cu2B N2B C10B C9B -168.2(2) 1_565
C8B C9B C10B N2B 0.2(4) .
N2C Cu3C N1C C1C -138.1(5) 1_565
N2C Cu3C N1C C5C 46.5(6) 1_565
C5C N1C C1C C2C 3.6(4) .
Cu3C N1C C1C C2C -172.1(2) .
Cu4C N1C C1C C2C -176.4(2) .
N1C C1C C2C C3C -0.9(5) .
C1C C2C C3C C4C -2.4(4) .
C1C C2C C3C C8C 176.2(3) .
C2C C3C C4C C5C 3.0(4) .
C8C C3C C4C C5C -175.6(2) .
C1C N1C C5C C4C -2.9(4) .
Cu3C N1C C5C C4C 172.48(19) .
Cu4C N1C C5C C4C 177.1(2) .
C3C C4C C5C N1C -0.4(4) .
C10C N2C C6C C7C 2.3(4) .
Cu3C N2C C6C C7C -177.1(2) 1_545
Cu4C N2C C6C C7C 178.1(2) 1_545
N2C C6C C7C C8C -0.5(4) .
C6C C7C C8C C9C -2.3(4) .
C6C C7C C8C C3C 178.9(2) .
C2C C3C C8C C9C 158.9(3) .
C4C C3C C8C C9C -22.5(4) .
C2C C3C C8C C7C -22.4(4) .
C4C C3C C8C C7C 156.2(2) .
C7C C8C C9C C10C 3.2(4) .
C3C C8C C9C C10C -178.0(2) .
C6C N2C C10C C9C -1.3(4) .
Cu3C N2C C10C C9C 178.0(2) 1_545
Cu4C N2C C10C C9C -178.3(2) 1_545
C8C C9C C10C N2C -1.5(4) .
